data_7029823
loop_
_publ_author_name
'Zhang, Lei'
'Kuang, Xiaofei'
'Wu, Xiaoyuan'
'Yang, Wenbin'
'Lu, Canzhong'

_publ_section_title
;
 Supramolecular interactions induced hinge-like motion of a metal-organic
 framework accompanied by anisotropic thermal expansion.
;
_journal_issue 19
_journal_name_full 'Dalton transactions (Cambridge, England : 2003)'
_journal_page_first 7146
_journal_page_last 7152
_journal_paper_doi 10.1039/c3dt53580k
_journal_volume 43
_journal_year 2014
_chemical_formula_sum 'C72 H48 Ag4 Mo8 N24 O26'
_chemical_formula_weight 2864.34
_chemical_name_systematic
; 
 ? 
;
_space_group_IT_number 15
_symmetry_cell_setting monoclinic
_symmetry_space_group_name_Hall '-C 2yc'
_symmetry_space_group_name_H-M 'C 1 2/c 1'
_atom_sites_solution_hydrogens geom
_atom_sites_solution_primary direct
_atom_sites_solution_secondary difmap
_audit_creation_method SHELXL-97
_cell_angle_alpha 90.00
_cell_angle_beta 115.350(4)
_cell_angle_gamma 90.00
_cell_formula_units_Z 4
_cell_length_a 22.0984(6)
_cell_length_b 16.3321(4)
_cell_length_c 25.6479(11)
_cell_measurement_reflns_used 18225
_cell_measurement_temperature 160.01(10)
_cell_measurement_theta_max 29.4610
_cell_measurement_theta_min 3.2090
_cell_volume 8365.3(5)
_computing_structure_refinement 'SHELXL-97 (Sheldrick, 1997)'
_computing_structure_solution 'SHELXS-97 (Sheldrick, 1990)'
_diffrn_ambient_temperature 160.01(10)
_diffrn_detector_area_resol_mean 10.3503
_diffrn_measured_fraction_theta_full 0.972
_diffrn_measured_fraction_theta_max 0.972
_diffrn_measurement_device_type 'SuperNova, Dual, Cu at zero, Atlas'
_diffrn_measurement_method '\w scans'
_diffrn_radiation_monochromator mirror
_diffrn_radiation_source 'SuperNova (Mo) X-ray Source'
_diffrn_radiation_type MoK\a
_diffrn_radiation_wavelength 0.71073
_diffrn_reflns_av_R_equivalents 0.0262
_diffrn_reflns_av_sigmaI/netI 0.0296
_diffrn_reflns_limit_h_max 21
_diffrn_reflns_limit_h_min -26
_diffrn_reflns_limit_k_max 19
_diffrn_reflns_limit_k_min -18
_diffrn_reflns_limit_l_max 30
_diffrn_reflns_limit_l_min -20
_diffrn_reflns_number 19302
_diffrn_reflns_theta_full 25.00
_diffrn_reflns_theta_max 25.00
_diffrn_reflns_theta_min 3.06
_exptl_absorpt_coefficient_mu 2.162
_exptl_absorpt_correction_T_max 1.00000
_exptl_absorpt_correction_T_min 0.75310
_exptl_absorpt_correction_type multi-scan
_exptl_crystal_colour brown
_exptl_crystal_density_diffrn 2.274
_exptl_crystal_density_method 'not measured'
_exptl_crystal_description block-like
_exptl_crystal_F_000 5520
_exptl_crystal_size_max 0.31
_exptl_crystal_size_mid 0.12
_exptl_crystal_size_min 0.08
_refine_diff_density_max 1.790
_refine_diff_density_min -1.607
_refine_diff_density_rms 0.123
_refine_ls_extinction_method none
_refine_ls_goodness_of_fit_ref 0.630
_refine_ls_hydrogen_treatment constr
_refine_ls_matrix_type full
_refine_ls_number_parameters 605
_refine_ls_number_reflns 7175
_refine_ls_number_restraints 0
_refine_ls_restrained_S_all 0.630
_refine_ls_R_factor_all 0.0352
_refine_ls_R_factor_gt 0.0303
_refine_ls_shift/su_max 0.001
_refine_ls_shift/su_mean 0.000
_refine_ls_structure_factor_coef Fsqd
_refine_ls_weighting_details 'calc w=1/[\s^2^(Fo^2^)+(0.0839P)^2^+208.1413P] where P=(Fo^2^+2Fc^2^)/3'
_refine_ls_weighting_scheme calc
_refine_ls_wR_factor_gt 0.0844
_refine_ls_wR_factor_ref 0.0916
_reflns_number_gt 6417
_reflns_number_total 7175
_reflns_threshold_expression >2sigma(I)
_cod_data_source_file c3dt53580k2.cif
_cod_data_source_block A_160K
_cod_depositor_comments
;Adding full bibliography for
 ./tmp-cod-update-bibliographies-12899/cifs/7029823.cif.
;
_cod_original_sg_symbol_H-M C2/c
_cod_database_code 7029823

loop_
_symmetry_equiv_pos_as_xyz
'x, y, z'
'-x, y, -z+1/2'
'x+1/2, y+1/2, z'
'-x+1/2, y+1/2, -z+1/2'
'-x, -y, -z'
'x, -y, z-1/2'
'-x+1/2, -y+1/2, -z'
'x+1/2, -y+1/2, z-1/2'

loop_
_atom_site_label
_atom_site_type_symbol
_atom_site_fract_x
_atom_site_fract_y
_atom_site_fract_z
_atom_site_U_iso_or_equiv
_atom_site_adp_type
_atom_site_occupancy
_atom_site_symmetry_multiplicity
_atom_site_calc_flag
_atom_site_refinement_flags
Mo1 Mo 0.5000 -0.40447(4) 0.2500 0.02460(14) Uani 1 2 d S
Mo2 Mo 0.489173(19) -0.29178(2) 0.356255(16) 0.01585(10) Uani 1 1 d .
Mo3 Mo 0.498567(19) -0.08802(2) 0.360442(15) 0.01552(10) Uani 1 1 d .
Mo4 Mo 0.5000 0.03983(4) 0.2500 0.03033(16) Uani 1 2 d S
Mo5 Mo 0.408511(18) -0.19334(2) 0.208901(16) 0.01517(10) Uani 1 1 d .
O1 O 0.5568(2) -0.4664(2) 0.29996(17) 0.0384(9) Uani 1 1 d .
O2 O 0.45005(17) -0.3589(2) 0.28771(15) 0.0272(8) Uani 1 1 d .
O3 O 0.54074(18) -0.3576(2) 0.40598(15) 0.0306(8) Uani 1 1 d .
O4 O 0.42060(18) -0.2872(2) 0.37064(17) 0.0319(8) Uani 1 1 d .
O5 O 0.53311(17) -0.1903(2) 0.39334(14) 0.0255(8) Uani 1 1 d .
O6 O 0.4480(2) -0.1855(2) 0.28581(15) 0.0328(9) Uani 1 1 d .
O7 O 0.43685(18) -0.2830(2) 0.18549(15) 0.0278(8) Uani 1 1 d .
O8 O 0.42471(19) -0.1041(2) 0.17732(17) 0.0330(9) Uani 1 1 d .
O9 O 0.32380(17) -0.1994(2) 0.18372(17) 0.0329(9) Uani 1 1 d .
O10 O 0.55208(18) -0.0239(2) 0.41256(15) 0.0314(8) Uani 1 1 d .
O11 O 0.42615(18) -0.0831(2) 0.36916(15) 0.0301(8) Uani 1 1 d .
O12 O 0.46471(18) -0.0134(2) 0.29305(15) 0.0275(8) Uani 1 1 d .
O13 O 0.5621(3) 0.1029(4) 0.2949(3) 0.083(2) Uani 1 1 d .
Ag1 Ag 0.343962(17) 0.04249(2) 0.367891(15) 0.02242(10) Uani 1 1 d .
Ag2 Ag 0.822846(18) 0.24840(2) 0.867299(15) 0.02484(11) Uani 1 1 d .
C18 C 0.6240(2) 0.2429(3) 0.50258(19) 0.0141(9) Uani 1 1 d .
C21 C 0.7350(2) 0.4351(3) 0.38856(19) 0.0187(9) Uani 1 1 d .
H21A H 0.7129 0.4419 0.3488 0.022 Uiso 1 1 calc R
C22 C 0.5334(2) 0.1871(3) 0.41134(19) 0.0179(9) Uani 1 1 d .
H22A H 0.5553 0.2078 0.3902 0.021 Uiso 1 1 calc R
C23 C 1.2198(2) -0.1516(3) 0.89215(19) 0.0180(9) Uani 1 1 d .
H23A H 1.1997 -0.1561 0.8522 0.022 Uiso 1 1 calc R
C27 C 0.9435(2) 0.1569(3) 0.9650(2) 0.0180(9) Uani 1 1 d .
H27A H 0.9233 0.1846 0.9850 0.022 Uiso 1 1 calc R
C28 C 0.5598(2) 0.1975(3) 0.47047(19) 0.0153(9) Uani 1 1 d .
C30 C 1.2784(2) -0.1378(3) 1.0098(2) 0.0196(9) Uani 1 1 d .
H30A H 1.2993 -0.1344 1.0498 0.024 Uiso 1 1 calc R
C31 C 1.0975(2) 0.0304(3) 1.00139(18) 0.0147(9) Uani 1 1 d .
C32 C 0.5261(2) 0.1644(3) 0.50035(19) 0.0184(9) Uani 1 1 d .
H32A H 0.5433 0.1691 0.5403 0.022 Uiso 1 1 calc R
C34 C 0.7982(2) 0.4160(3) 0.50513(19) 0.0162(9) Uani 1 1 d .
H34A H 0.8205 0.4117 0.5451 0.019 Uiso 1 1 calc R
C35 C 1.0034(2) 0.1165(3) 0.99665(19) 0.0172(9) Uani 1 1 d .
H35A H 1.0231 0.1181 1.0368 0.021 Uiso 1 1 calc R
C36 C 0.7433(2) 0.2628(3) 0.65142(19) 0.0183(9) Uani 1 1 d .
C37 C 0.7098(2) 0.2733(3) 0.58766(19) 0.0156(9) Uani 1 1 d .
C38 C 1.1789(2) 0.0443(3) 1.1813(2) 0.0253(11) Uani 1 1 d .
H38A H 1.1349 0.0618 1.1613 0.030 Uiso 1 1 calc R
C39 C 1.1826(2) -0.0512(3) 1.00712(19) 0.0147(9) Uani 1 1 d .
C40 C 0.7055(2) 0.3276(3) 0.50523(19) 0.0158(9) Uani 1 1 d .
C41 C 1.3075(3) -0.0047(3) 1.2427(2) 0.0262(11) Uani 1 1 d .
H41A H 1.3516 -0.0213 1.2636 0.031 Uiso 1 1 calc R
C42 C 1.0331(2) 0.0740(3) 0.96739(18) 0.0148(9) Uani 1 1 d .
C43 C 1.2156(2) -0.1011(3) 0.97799(19) 0.0159(9) Uani 1 1 d .
C44 C 0.8261(2) 0.4596(3) 0.4742(2) 0.0171(9) Uani 1 1 d .
H44A H 0.8682 0.4830 0.4945 0.021 Uiso 1 1 calc R
C45 C 1.3081(2) -0.1794(3) 0.9796(2) 0.0204(10) Uani 1 1 d .
H45A H 1.3496 -0.2036 1.0005 0.024 Uiso 1 1 calc R
C46 C 0.4666(2) 0.1246(3) 0.4696(2) 0.0236(10) Uani 1 1 d .
H46A H 0.4440 0.1031 0.4899 0.028 Uiso 1 1 calc R
C47 C 0.4736(2) 0.1451(3) 0.3844(2) 0.0211(10) Uani 1 1 d .
H47A H 0.4563 0.1374 0.3447 0.025 Uiso 1 1 calc R
C48 C 1.1803(2) -0.0019(3) 1.08827(19) 0.0168(9) Uani 1 1 d .
C49 C 1.0022(2) 0.0735(3) 0.90718(19) 0.0187(9) Uani 1 1 d .
H49A H 1.0206 0.0445 0.8862 0.022 Uiso 1 1 calc R
C50 C 0.7038(2) 0.3902(3) 0.41542(19) 0.0169(9) Uani 1 1 d .
H50A H 0.6617 0.3677 0.3940 0.020 Uiso 1 1 calc R
C51 C 0.8282(3) 0.2937(3) 0.7444(2) 0.0281(11) Uani 1 1 d .
H51A H 0.8673 0.3218 0.7670 0.034 Uiso 1 1 calc R
C52 C 0.7357(2) 0.3786(3) 0.47464(19) 0.0154(9) Uani 1 1 d .
C53 C 0.7153(2) 0.2104(3) 0.6781(2) 0.0228(10) Uani 1 1 d .
H53A H 0.6772 0.1799 0.6563 0.027 Uiso 1 1 calc R
C54 C 0.8022(2) 0.3028(3) 0.6852(2) 0.0230(10) Uani 1 1 d .
H54A H 0.8239 0.3351 0.6686 0.028 Uiso 1 1 calc R
C55 C 1.2120(2) 0.0536(3) 1.2406(2) 0.0286(11) Uani 1 1 d .
H55A H 1.1892 0.0777 1.2599 0.034 Uiso 1 1 calc R
C56 C 1.2124(2) 0.0084(3) 1.15210(19) 0.0190(9) Uani 1 1 d .
C57 C 0.9435(2) 0.1173(3) 0.8795(2) 0.0217(10) Uani 1 1 d .
H57A H 0.9237 0.1185 0.8394 0.026 Uiso 1 1 calc R
C58 C 1.1861(2) -0.1091(3) 0.91845(19) 0.0164(9) Uani 1 1 d .
H58A H 1.1443 -0.0862 0.8965 0.020 Uiso 1 1 calc R
C59 C 0.7454(3) 0.2048(3) 0.7376(2) 0.0273(11) Uani 1 1 d .
H59A H 0.7264 0.1700 0.7551 0.033 Uiso 1 1 calc R
C60 C 1.2784(2) -0.0164(3) 1.1835(2) 0.0227(10) Uani 1 1 d .
H60A H 1.3024 -0.0402 1.1652 0.027 Uiso 1 1 calc R
N1 N 0.43917(19) 0.1148(2) 0.41236(16) 0.0192(8) Uani 1 1 d .
N2 N 0.79571(18) 0.4697(2) 0.41672(16) 0.0162(8) Uani 1 1 d .
N3 N 0.8006(2) 0.2468(3) 0.77150(17) 0.0243(9) Uani 1 1 d .
N4 N 0.64780(18) 0.2894(2) 0.47277(16) 0.0149(7) Uani 1 1 d .
N5 N 0.73861(18) 0.3224(2) 0.56319(16) 0.0160(8) Uani 1 1 d .
N6 N 0.65314(18) 0.2315(2) 0.55956(15) 0.0158(8) Uani 1 1 d .
N7 N 0.91320(19) 0.1582(2) 0.90741(16) 0.0184(8) Uani 1 1 d .
N8 N 1.28011(19) -0.1866(2) 0.92153(17) 0.0191(8) Uani 1 1 d .
N9 N 1.2758(2) 0.0291(3) 1.27176(17) 0.0253(9) Uani 1 1 d .
N10 N 1.12652(18) -0.0110(2) 0.97330(15) 0.0148(7) Uani 1 1 d .
N11 N 1.21121(18) -0.0494(2) 1.06478(16) 0.0175(8) Uani 1 1 d .
N12 N 1.12245(18) 0.0375(2) 1.05879(16) 0.0164(8) Uani 1 1 d .

loop_
_atom_site_aniso_label
_atom_site_aniso_U_11
_atom_site_aniso_U_22
_atom_site_aniso_U_33
_atom_site_aniso_U_23
_atom_site_aniso_U_13
_atom_site_aniso_U_12
Mo1 0.0241(3) 0.0336(3) 0.0166(3) 0.000 0.0092(2) 0.000
Mo2 0.0198(2) 0.0157(2) 0.01365(19) 0.00259(14) 0.00865(16) -0.00060(14)
Mo3 0.0176(2) 0.0174(2) 0.01068(19) -0.00095(14) 0.00520(16) -0.00080(14)
Mo4 0.0319(4) 0.0362(4) 0.0350(4) 0.000 0.0259(3) 0.000
Mo5 0.0139(2) 0.0147(2) 0.0149(2) -0.00143(14) 0.00433(16) 0.00006(13)
O1 0.044(2) 0.040(2) 0.028(2) 0.0044(17) 0.0125(18) 0.0016(18)
O2 0.0321(19) 0.0248(18) 0.0279(19) -0.0008(15) 0.0160(16) -0.0040(15)
O3 0.036(2) 0.032(2) 0.0275(19) 0.0093(16) 0.0171(17) 0.0084(16)
O4 0.029(2) 0.032(2) 0.038(2) -0.0001(17) 0.0176(17) -0.0010(15)
O5 0.030(2) 0.0267(19) 0.0181(17) 0.0022(14) 0.0089(15) 0.0007(14)
O6 0.053(2) 0.0224(19) 0.0172(18) 0.0006(14) 0.0094(17) 0.0017(16)
O7 0.033(2) 0.0261(19) 0.0311(19) -0.0016(15) 0.0200(17) -0.0026(15)
O8 0.040(2) 0.030(2) 0.039(2) 0.0077(16) 0.0270(19) 0.0099(16)
O9 0.0196(19) 0.030(2) 0.046(2) -0.0160(17) 0.0105(17) -0.0018(14)
O10 0.034(2) 0.030(2) 0.0229(18) -0.0059(15) 0.0059(16) -0.0002(16)
O11 0.029(2) 0.032(2) 0.0284(19) 0.0033(16) 0.0108(16) 0.0051(15)
O12 0.033(2) 0.0242(18) 0.0234(18) 0.0001(14) 0.0104(16) 0.0013(15)
O13 0.099(4) 0.082(4) 0.107(5) -0.067(4) 0.082(4) -0.057(3)
Ag1 0.0190(2) 0.0317(2) 0.01479(18) -0.00176(14) 0.00554(15) -0.00963(14)
Ag2 0.0258(2) 0.0328(2) 0.01502(18) -0.00061(14) 0.00782(16) 0.01128(15)
C18 0.013(2) 0.014(2) 0.017(2) -0.0012(17) 0.0075(18) 0.0009(16)
C21 0.020(2) 0.019(2) 0.016(2) -0.0003(18) 0.0062(19) -0.0006(18)
C22 0.019(2) 0.020(2) 0.016(2) 0.0027(17) 0.0085(19) -0.0025(17)
C23 0.020(2) 0.020(2) 0.015(2) -0.0016(18) 0.0079(19) -0.0025(18)
C27 0.021(2) 0.014(2) 0.022(2) -0.0016(18) 0.012(2) 0.0040(17)
C28 0.017(2) 0.012(2) 0.017(2) 0.0027(17) 0.0078(19) 0.0032(16)
C30 0.022(2) 0.021(2) 0.014(2) -0.0009(18) 0.0069(19) 0.0007(18)
C31 0.016(2) 0.012(2) 0.015(2) -0.0022(17) 0.0057(18) -0.0055(16)
C32 0.019(2) 0.022(2) 0.015(2) -0.0023(18) 0.0081(19) -0.0040(18)
C34 0.015(2) 0.017(2) 0.014(2) -0.0001(17) 0.0043(18) 0.0002(17)
C35 0.020(2) 0.016(2) 0.013(2) 0.0016(17) 0.0051(18) 0.0004(17)
C36 0.017(2) 0.024(2) 0.014(2) -0.0001(18) 0.0071(19) 0.0010(18)
C37 0.014(2) 0.018(2) 0.016(2) -0.0018(17) 0.0067(18) -0.0005(17)
C38 0.017(2) 0.037(3) 0.020(2) -0.004(2) 0.005(2) 0.004(2)
C39 0.017(2) 0.010(2) 0.016(2) -0.0004(16) 0.0069(18) -0.0018(16)
C40 0.015(2) 0.016(2) 0.019(2) -0.0017(18) 0.0096(19) 0.0025(17)
C41 0.022(3) 0.029(3) 0.020(2) 0.003(2) 0.002(2) 0.004(2)
C42 0.017(2) 0.013(2) 0.016(2) -0.0011(17) 0.0076(18) -0.0019(16)
C43 0.018(2) 0.010(2) 0.022(2) 0.0002(17) 0.0103(19) -0.0023(16)
C44 0.015(2) 0.015(2) 0.021(2) -0.0002(17) 0.0070(19) -0.0021(16)
C45 0.017(2) 0.022(2) 0.019(2) -0.0003(19) 0.0052(19) 0.0045(18)
C46 0.022(3) 0.030(3) 0.023(2) -0.001(2) 0.014(2) -0.006(2)
C47 0.019(2) 0.029(3) 0.014(2) 0.0007(19) 0.0057(19) 0.0017(19)
C48 0.019(2) 0.014(2) 0.016(2) -0.0009(17) 0.0064(19) -0.0032(17)
C49 0.023(2) 0.018(2) 0.017(2) -0.0004(18) 0.0100(19) 0.0030(18)
C50 0.015(2) 0.019(2) 0.016(2) -0.0033(17) 0.0058(18) -0.0030(17)
C51 0.023(3) 0.038(3) 0.018(2) -0.005(2) 0.004(2) -0.007(2)
C52 0.019(2) 0.011(2) 0.018(2) -0.0005(17) 0.0099(19) 0.0048(16)
C53 0.022(3) 0.028(3) 0.018(2) 0.001(2) 0.008(2) -0.0061(19)
C54 0.023(3) 0.028(3) 0.017(2) -0.0003(19) 0.008(2) -0.0064(19)
C55 0.022(3) 0.042(3) 0.021(2) -0.007(2) 0.008(2) -0.002(2)
C56 0.023(2) 0.018(2) 0.013(2) -0.0006(17) 0.0054(19) -0.0021(18)
C57 0.020(2) 0.027(3) 0.015(2) 0.0026(19) 0.0041(19) 0.0048(19)
C58 0.011(2) 0.016(2) 0.019(2) -0.0017(17) 0.0036(18) -0.0010(16)
C59 0.029(3) 0.034(3) 0.021(3) 0.001(2) 0.013(2) -0.008(2)
C60 0.022(3) 0.023(2) 0.018(2) 0.0029(19) 0.004(2) 0.0067(19)
N1 0.019(2) 0.019(2) 0.0178(19) -0.0023(15) 0.0056(16) -0.0027(15)
N2 0.019(2) 0.0125(18) 0.0166(19) 0.0004(15) 0.0078(16) -0.0006(14)
N3 0.025(2) 0.030(2) 0.017(2) 0.0005(17) 0.0076(17) 0.0010(17)
N4 0.0134(19) 0.0166(18) 0.0149(18) 0.0013(15) 0.0064(15) -0.0001(14)
N5 0.0159(19) 0.0182(19) 0.0140(18) 0.0009(15) 0.0065(16) -0.0008(14)
N6 0.0172(19) 0.0191(19) 0.0119(18) -0.0025(15) 0.0070(15) -0.0029(15)
N7 0.018(2) 0.021(2) 0.0164(19) 0.0038(16) 0.0072(16) 0.0030(15)
N8 0.019(2) 0.0174(19) 0.022(2) 0.0010(15) 0.0095(17) 0.0032(15)
N9 0.026(2) 0.027(2) 0.018(2) -0.0002(17) 0.0050(18) -0.0017(17)
N10 0.0161(19) 0.0142(18) 0.0148(18) -0.0013(14) 0.0072(15) -0.0019(14)
N11 0.016(2) 0.0189(19) 0.0167(19) 0.0009(15) 0.0065(16) 0.0024(15)
N12 0.017(2) 0.0139(18) 0.0166(19) -0.0016(14) 0.0056(16) -0.0001(14)

loop_
_atom_type_symbol
_atom_type_description
_atom_type_scat_dispersion_real
_atom_type_scat_dispersion_imag
_atom_type_scat_source
C C 0.0033 0.0016 'International Tables Vol C Tables 4.2.6.8 and 6.1.1.4'
H H 0.0000 0.0000 'International Tables Vol C Tables 4.2.6.8 and 6.1.1.4'
N N 0.0061 0.0033 'International Tables Vol C Tables 4.2.6.8 and 6.1.1.4'
O O 0.0106 0.0060 'International Tables Vol C Tables 4.2.6.8 and 6.1.1.4'
Mo Mo -1.6832 0.6857 'International Tables Vol C Tables 4.2.6.8 and 6.1.1.4'
Ag Ag -0.8971 1.1015 'International Tables Vol C Tables 4.2.6.8 and 6.1.1.4'

loop_
_geom_angle_atom_site_label_1
_geom_angle_atom_site_label_2
_geom_angle_atom_site_label_3
_geom_angle
_geom_angle_site_symmetry_1
_geom_angle_site_symmetry_3
O1 Mo1 O1 106.6(3) 2_655 .
O1 Mo1 O2 104.61(17) 2_655 2_655
O1 Mo1 O2 102.41(17) . 2_655
O1 Mo1 O2 102.41(17) 2_655 .
O1 Mo1 O2 104.61(17) . .
O2 Mo1 O2 134.0(2) 2_655 .
O3 Mo2 O4 103.86(17) . .
O3 Mo2 O2 102.74(17) . .
O4 Mo2 O2 97.38(16) . .
O3 Mo2 O5 98.00(16) . .
O4 Mo2 O5 99.21(16) . .
O2 Mo2 O5 149.41(14) . .
O3 Mo2 O7 90.41(15) . 2_655
O4 Mo2 O7 165.17(16) . 2_655
O2 Mo2 O7 75.15(13) . 2_655
O5 Mo2 O7 82.52(14) . 2_655
O3 Mo2 O6 162.27(16) . .
O4 Mo2 O6 92.62(16) . .
O2 Mo2 O6 81.20(13) . .
O5 Mo2 O6 72.55(13) . .
O7 Mo2 O6 73.74(14) 2_655 .
O11 Mo3 O10 103.97(18) . .
O11 Mo3 O5 101.89(16) . .
O10 Mo3 O5 100.42(16) . .
O11 Mo3 O12 93.45(16) . .
O10 Mo3 O12 100.49(16) . .
O5 Mo3 O12 150.14(14) . .
O11 Mo3 O8 163.85(16) . 2_655
O10 Mo3 O8 90.66(16) . 2_655
O5 Mo3 O8 81.75(14) . 2_655
O12 Mo3 O8 76.94(14) . 2_655
O11 Mo3 O6 89.60(16) . .
O10 Mo3 O6 166.23(16) . .
O5 Mo3 O6 74.10(13) . .
O12 Mo3 O6 80.62(13) . .
O8 Mo3 O6 76.16(14) 2_655 .
O13 Mo4 O13 105.8(5) . 2_655
O13 Mo4 O12 105.5(2) . 2_655
O13 Mo4 O12 108.0(2) 2_655 2_655
O13 Mo4 O12 108.0(2) . .
O13 Mo4 O12 105.5(2) 2_655 .
O12 Mo4 O12 123.0(2) 2_655 .
O9 Mo5 O8 106.17(18) . .
O9 Mo5 O7 108.08(16) . .
O8 Mo5 O7 110.44(16) . .
O9 Mo5 O6 111.15(19) . .
O8 Mo5 O6 110.26(18) . .
O7 Mo5 O6 110.63(17) . .
Mo1 O2 Mo2 123.56(18) . .
Mo3 O5 Mo2 120.97(18) . .
Mo5 O6 Mo3 141.07(18) . .
Mo5 O6 Mo2 129.14(18) . .
Mo3 O6 Mo2 88.97(12) . .
Mo5 O7 Mo2 128.59(18) . 2_655
Mo5 O8 Mo3 127.94(18) . 2_655
Mo4 O12 Mo3 136.3(2) . .
N1 Ag1 N9 129.67(14) . 1_454
N1 Ag1 N2 123.19(13) . 3_445
N9 Ag1 N2 107.10(14) 1_454 3_445
N8 Ag2 N3 135.49(14) 3_455 .
N8 Ag2 N7 122.03(13) 3_455 .
N3 Ag2 N7 102.47(14) . .
N4 C18 N6 125.6(4) . .
N4 C18 C28 118.6(4) . .
N6 C18 C28 115.7(4) . .
N2 C21 C50 123.6(4) . .
C47 C22 C28 118.3(4) . .
N8 C23 C58 123.3(4) . .
N7 C27 C35 123.7(4) . .
C22 C28 C32 118.9(4) . .
C22 C28 C18 121.4(4) . .
C32 C28 C18 119.7(4) . .
C45 C30 C43 118.0(4) . .
N10 C31 N12 124.8(4) . .
N10 C31 C42 119.0(4) . .
N12 C31 C42 116.3(4) . .
C28 C32 C46 118.4(4) . .
C44 C34 C52 118.4(4) . .
C42 C35 C27 118.6(4) . .
C54 C36 C53 118.7(4) . .
C54 C36 C37 121.7(4) . .
C53 C36 C37 119.6(4) . .
N5 C37 N6 125.4(4) . .
N5 C37 C36 118.3(4) . .
N6 C37 C36 116.4(4) . .
C55 C38 C56 119.1(5) . .
N11 C39 N10 125.0(4) . .
N11 C39 C43 117.7(4) . .
N10 C39 C43 117.3(4) . .
N5 C40 N4 125.2(4) . .
N5 C40 C52 117.6(4) . .
N4 C40 C52 117.2(4) . .
N9 C41 C60 124.0(5) . .
C35 C42 C49 118.9(4) . .
C35 C42 C31 118.6(4) . .
C49 C42 C31 122.5(4) . .
C58 C43 C30 118.7(4) . .
C58 C43 C39 120.2(4) . .
C30 C43 C39 121.0(4) . .
N2 C44 C34 123.6(4) . .
N8 C45 C30 123.7(4) . .
N1 C46 C32 124.1(4) . .
N1 C47 C22 123.7(4) . .
N11 C48 N12 125.0(4) . .
N11 C48 C56 117.8(4) . .
N12 C48 C56 117.2(4) . .
C57 C49 C42 118.2(4) . .
C21 C50 C52 119.4(4) . .
N3 C51 C54 124.2(5) . .
C50 C52 C34 118.0(4) . .
C50 C52 C40 121.5(4) . .
C34 C52 C40 120.5(4) . .
C59 C53 C36 118.5(4) . .
C51 C54 C36 118.3(4) . .
N9 C55 C38 122.8(5) . .
C38 C56 C60 118.7(4) . .
C38 C56 C48 121.9(4) . .
C60 C56 C48 119.4(4) . .
N7 C57 C49 123.7(4) . .
C23 C58 C43 119.1(4) . .
N3 C59 C53 123.8(5) . .
C41 C60 C56 118.2(5) . .
C46 N1 C47 116.6(4) . .
C46 N1 Ag1 120.4(3) . .
C47 N1 Ag1 122.9(3) . .
C44 N2 C21 116.9(4) . .
C44 N2 Ag1 122.1(3) . 3
C21 N2 Ag1 121.0(3) . 3
C59 N3 C51 116.3(4) . .
C59 N3 Ag2 114.8(3) . .
C51 N3 Ag2 127.7(3) . .
C18 N4 C40 114.4(4) . .
C37 N5 C40 114.4(4) . .
C37 N6 C18 115.0(4) . .
C27 N7 C57 116.8(4) . .
C27 N7 Ag2 115.2(3) . .
C57 N7 Ag2 127.2(3) . .
C45 N8 C23 117.2(4) . .
C45 N8 Ag2 127.3(3) . 3_545
C23 N8 Ag2 115.5(3) . 3_545
C55 N9 C41 117.1(4) . .
C55 N9 Ag1 130.4(3) . 1_656
C41 N9 Ag1 112.4(3) . 1_656
C31 N10 C39 115.0(4) . .
C48 N11 C39 114.9(4) . .
C31 N12 C48 115.1(4) . .

loop_
_geom_bond_atom_site_label_1
_geom_bond_atom_site_label_2
_geom_bond_distance
_geom_bond_site_symmetry_2
Mo1 O1 1.692(4) 2_655
Mo1 O1 1.692(4) .
Mo1 O2 1.903(3) 2_655
Mo1 O2 1.903(3) .
Mo2 O3 1.684(3) .
Mo2 O4 1.708(3) .
Mo2 O2 1.934(3) .
Mo2 O5 1.950(3) .
Mo2 O7 2.311(3) 2_655
Mo2 O6 2.387(3) .
Mo3 O11 1.710(4) .
Mo3 O10 1.711(4) .
Mo3 O5 1.880(3) .
Mo3 O12 1.981(3) .
Mo3 O8 2.300(3) 2_655
Mo3 O6 2.370(4) .
Mo4 O13 1.708(5) .
Mo4 O13 1.708(5) 2_655
Mo4 O12 1.822(3) 2_655
Mo4 O12 1.822(3) .
Mo5 O9 1.702(3) .
Mo5 O8 1.776(4) .
Mo5 O7 1.794(4) .
Mo5 O6 1.787(3) .
O7 Mo2 2.311(3) 2_655
O8 Mo3 2.300(3) 2_655
Ag1 N1 2.251(4) .
Ag1 N9 2.284(4) 1_454
Ag1 N2 2.294(4) 3_445
Ag2 N8 2.254(4) 3_455
Ag2 N3 2.290(4) .
Ag2 N7 2.336(4) .
C18 N4 1.335(6) .
C18 N6 1.334(6) .
C18 C28 1.495(6) .
C21 N2 1.346(6) .
C21 C50 1.376(6) .
C22 C47 1.383(7) .
C22 C28 1.382(6) .
C23 N8 1.346(6) .
C23 C58 1.385(6) .
C27 N7 1.335(6) .
C27 C35 1.388(6) .
C28 C32 1.388(6) .
C30 C45 1.388(6) .
C30 C43 1.407(6) .
C31 N10 1.336(6) .
C31 N12 1.338(6) .
C31 C42 1.492(6) .
C32 C46 1.372(7) .
C34 C44 1.391(6) .
C34 C52 1.402(6) .
C35 C42 1.377(6) .
C36 C54 1.382(7) .
C36 C53 1.394(7) .
C36 C37 1.488(6) .
C37 N5 1.335(6) .
C37 N6 1.335(6) .
C38 C55 1.387(7) .
C38 C56 1.387(7) .
C39 N11 1.337(6) .
C39 N10 1.341(6) .
C39 C43 1.491(6) .
C40 N5 1.350(6) .
C40 N4 1.342(6) .
C40 C52 1.485(6) .
C41 N9 1.338(7) .
C41 C60 1.387(7) .
C42 C49 1.396(6) .
C43 C58 1.386(6) .
C44 N2 1.344(6) .
C45 N8 1.351(6) .
C46 N1 1.337(6) .
C47 N1 1.344(6) .
C48 N11 1.335(6) .
C48 N12 1.339(6) .
C48 C56 1.489(6) .
C49 C57 1.381(6) .
C50 C52 1.387(6) .
C51 N3 1.343(7) .
C51 C54 1.383(7) .
C53 C59 1.382(7) .
C55 N9 1.351(7) .
C56 C60 1.391(7) .
C57 N7 1.347(6) .
C59 N3 1.343(7) .
N2 Ag1 2.294(4) 3
N8 Ag2 2.254(4) 3_545
N9 Ag1 2.284(4) 1_656
